data_4321097
loop_
_publ_author_name
'Loreto Ballester'
'Ana M. Gil '
'Angel Guti\'errez'
'M. Felisa Perpi\~n\'an'
'Mar\'ia Teresa Azcondo'
'Ana E. S\'anchez'
'Eugenio Coronado'
'Carlos J. G\'omez-Garc\'ia'

_publ_contact_author
;                                                                               
Angel Gutierrez                                                        
Departamento de Quimica Inorganica I                                     
Facultad de Quimica                                         
Universidad Complutense                                                         
E-28040 Madrid                                                                  
Spain                                                                     
;
_publ_contact_author_email alonso@eucmax.sim.ucm.es
_publ_contact_author_fax '+34 913944352'
_publ_contact_author_phone '+34 913944337'
_publ_section_title
;
 Delocalized TCNQ Stacks in Nickel and Copper Tetraazamacrocyclic Systems
;
_journal_name_full 'Inorganic Chemistry'
_journal_page_first 2837
_journal_page_last 2842
_journal_paper_doi 10.1021/ic9912070
_journal_volume 39
_journal_year 2000
_chemical_formula_sum 'C52 H44 N16 Ni'
_chemical_formula_weight 951.74
_chemical_name_systematic
; 
 ? 
;
_space_group_IT_number 2
_symmetry_cell_setting triclinic
_symmetry_space_group_name_Hall '-P 1'
_symmetry_space_group_name_H-M 'P -1'
_atom_sites_solution_hydrogens geom
_atom_sites_solution_primary direct
_atom_sites_solution_secondary difmap
_audit_creation_method SHELXL
_cell_angle_alpha 103.038(12)
_cell_angle_beta 101.23(2)
_cell_angle_gamma 109.37(2)
_cell_formula_units_Z 1
_cell_length_a 8.809(2)
_cell_length_b 10.896(2)
_cell_length_c 13.727(2)
_cell_measurement_temperature 293(2)
_cell_volume 1157.7(5)
_computing_structure_refinement 'SHELXL-93 (Sheldrick, 1993)'
_computing_structure_solution 'SHELXS-86 (Sheldrick, 1990)'
_diffrn_ambient_temperature 293(2)
_diffrn_radiation_monochromator graphite
_diffrn_radiation_source 'fine-focus sealed tube'
_diffrn_radiation_type MoK\a
_diffrn_radiation_wavelength 0.71070
_diffrn_reflns_av_R_equivalents 0.0000
_diffrn_reflns_av_sigmaI/netI 0.1392
_diffrn_reflns_limit_h_max 12
_diffrn_reflns_limit_h_min 0
_diffrn_reflns_limit_k_max 14
_diffrn_reflns_limit_k_min -15
_diffrn_reflns_limit_l_max 18
_diffrn_reflns_limit_l_min -19
_diffrn_reflns_number 6646
_diffrn_reflns_theta_max 29.83
_diffrn_reflns_theta_min 1.59
_exptl_absorpt_coefficient_mu 0.476
_exptl_crystal_density_diffrn 1.365
_exptl_crystal_F_000 496
_refine_diff_density_max 1.515
_refine_diff_density_min -3.144
_refine_diff_density_rms 0.175
_refine_ls_extinction_coef 0.0194(114)
_refine_ls_extinction_expression Fc^*^=kFc[1+0.001xFc^2^\l^3^/sin(2\q)]^-1/4^
_refine_ls_extinction_method SHELXL
_refine_ls_goodness_of_fit_all 1.149
_refine_ls_goodness_of_fit_obs 1.438
_refine_ls_matrix_type full
_refine_ls_number_parameters 314
_refine_ls_number_reflns 6646
_refine_ls_number_restraints 0
_refine_ls_restrained_S_all 1.149
_refine_ls_restrained_S_obs 1.438
_refine_ls_R_factor_all 0.2686
_refine_ls_R_factor_obs 0.052
_refine_ls_shift/esd_max 0.011
_refine_ls_shift/esd_mean 0.002
_refine_ls_structure_factor_coef Fsqd
_refine_ls_weighting_details 'w=1/[\s^2^(Fo^2^)+(0.3003P)^2^+0.0000P] where P=(Fo^2^+2Fc^2^)/3'
_refine_ls_weighting_scheme calc
_refine_ls_wR_factor_all 0.5241
_refine_ls_wR_factor_obs 0.065
_reflns_number_observed 2596
_reflns_number_total 6646
_reflns_observed_criterion >2sigma(I)
_cod_data_source_file ic9912070_2.cif
_cod_data_source_block '[Ni(transdieneN4)](TCNQ)3'
_cod_depositor_comments
;
The following automatic conversions were performed:

'_refine_ls_weighting_scheme' value 'calc
w=1/[\s^2^(Fo^2^)+(0.3003P)^2^+0.0000P] where P=(Fo^2^+2Fc^2^)/3' was
changed to 'calc'. New tag '_refine_ls_weighting_details' was
created. The value of the new tag was set to
'w=1/[\s^2^(Fo^2^)+(0.3003P)^2^+0.0000P] where P=(Fo^2^+2Fc^2^)/3'.

Automatic conversion script
Id: cif_fix_values 3143 2015-03-26 13:38:13Z robertas 
;
_cod_original_cell_volume 1157.7(4)
_cod_database_code 4321097

loop_
_symmetry_equiv_pos_as_xyz
'x, y, z'
'-x, -y, -z'

loop_
_atom_site_aniso_label
_atom_site_aniso_U_11
_atom_site_aniso_U_22
_atom_site_aniso_U_33
_atom_site_aniso_U_23
_atom_site_aniso_U_13
_atom_site_aniso_U_12
Ni 0.0332(8) 0.0325(8) 0.0566(11) 0.0019(6) 0.0072(7) 0.0134(6)
N1 0.028(3) 0.031(3) 0.079(5) 0.003(3) 0.008(3) 0.011(3)
N2 0.031(3) 0.033(3) 0.059(4) -0.004(3) 0.012(3) 0.013(3)
N3 0.049(5) 0.060(5) 0.070(6) -0.013(4) 0.005(4) 0.018(4)
N4 0.048(5) 0.089(8) 0.141(11) -0.002(7) 0.040(6) 0.017(5)
N5 0.059(6) 0.092(7) 0.091(7) 0.016(6) 0.026(5) 0.035(6)
N6 0.112(9) 0.072(7) 0.057(6) -0.009(5) -0.011(6) 0.030(6)
N7 0.050(5) 0.095(8) 0.105(8) 0.011(6) 0.021(6) 0.033(5)
N8 0.064(5) 0.070(6) 0.050(5) -0.010(4) -0.003(4) 0.021(5)
C1 0.045(5) 0.037(4) 0.067(6) 0.008(4) 0.007(4) 0.016(4)
C2 0.049(5) 0.036(4) 0.083(7) 0.014(4) 0.015(5) 0.016(4)
C3 0.032(4) 0.027(3) 0.072(6) 0.004(4) 0.007(4) 0.012(3)
C4 0.054(5) 0.040(4) 0.081(7) 0.000(4) 0.035(5) 0.013(4)
C5 0.047(5) 0.041(4) 0.068(6) 0.002(4) 0.020(4) 0.018(4)
C6 0.079(8) 0.042(5) 0.106(9) 0.018(6) 0.037(7) 0.017(5)
C7 0.048(5) 0.060(6) 0.071(7) -0.027(5) 0.011(5) 0.018(5)
C8 0.079(7) 0.050(5) 0.086(8) 0.014(5) 0.031(6) 0.043(5)
C9 0.040(4) 0.038(4) 0.063(6) 0.001(4) 0.005(4) 0.018(3)
C10 0.044(5) 0.053(6) 0.090(8) -0.012(5) 0.018(5) 0.016(4)
C11 0.039(4) 0.043(4) 0.068(6) 0.009(4) 0.009(4) 0.016(4)
C12 0.042(4) 0.042(4) 0.069(6) 0.003(4) 0.009(4) 0.023(4)
C13 0.033(4) 0.044(4) 0.049(5) -0.003(4) -0.008(3) 0.016(3)
C14 0.032(4) 0.052(5) 0.064(6) -0.007(4) -0.006(4) 0.014(4)
C15 0.038(4) 0.042(4) 0.047(5) -0.001(3) -0.002(3) 0.015(3)
C16 0.042(4) 0.049(5) 0.052(5) -0.002(4) -0.011(4) 0.018(4)
C17 0.037(4) 0.037(4) 0.065(6) 0.005(4) 0.001(4) 0.016(3)
C18 0.054(5) 0.051(5) 0.053(5) -0.005(4) -0.007(4) 0.029(4)
C19 0.055(5) 0.066(6) 0.042(5) -0.001(4) 0.011(4) 0.027(5)
C20 0.073(7) 0.055(6) 0.057(6) 0.007(5) 0.014(5) 0.034(5)
C21 0.072(7) 0.060(6) 0.072(7) 0.013(5) 0.027(6) 0.037(6)
C22 0.051(5) 0.042(5) 0.067(6) -0.001(4) 0.009(5) 0.019(4)
C23 0.045(5) 0.039(4) 0.055(5) -0.002(4) 0.002(4) 0.014(4)
C24 0.045(4) 0.046(4) 0.050(5) 0.007(4) 0.008(4) 0.019(4)
C25 0.038(4) 0.031(4) 0.070(6) 0.010(4) 0.007(4) 0.015(3)
C26 0.040(4) 0.045(4) 0.052(5) -0.001(4) 0.002(4) 0.015(4)

loop_
_atom_site_label
_atom_site_type_symbol
_atom_site_fract_x
_atom_site_fract_y
_atom_site_fract_z
_atom_site_U_iso_or_equiv
_atom_site_thermal_displace_type
_atom_site_occupancy
_atom_site_calc_flag
_atom_site_refinement_flags
_atom_site_disorder_group
Ni Ni 0.0000 0.0000 0.0000 0.0437(6) Uani 1 d S .
N1 N 0.1570(8) 0.1429(7) -0.0332(7) 0.050(2) Uani 1 d . .
N2 N -0.1284(8) 0.1070(7) 0.0393(6) 0.045(2) Uani 1 d . .
H2 H -0.1231(8) 0.0594(7) -0.0182(6) 0.053 Uiso 1 calc R .
N3 N 0.4975(11) 0.6299(9) 0.8321(7) 0.069(3) Uani 1 d . .
N4 N -0.0125(12) 0.3831(12) 0.6544(11) 0.100(4) Uani 1 d . .
N5 N 0.8456(13) 0.2636(11) 0.3655(9) 0.081(3) Uani 1 d . .
N6 N 0.3420(16) 0.0125(11) 0.1809(8) 0.093(4) Uani 1 d . .
N7 N 0.1039(12) 0.0752(12) 0.6738(9) 0.086(3) Uani 1 d . .
N8 N 0.6270(12) 0.3221(10) 0.8291(7) 0.071(3) Uani 1 d . .
C1 C 0.1575(12) 0.2602(9) -0.0377(8) 0.052(2) Uani 1 d . .
C2 C 0.0234(12) 0.3035(9) -0.0077(9) 0.058(2) Uani 1 d . .
H2A H -0.0715(12) 0.2694(9) -0.0700(9) 0.069 Uiso 1 calc R .
H2B H 0.0670(12) 0.4028(9) 0.0130(9) 0.069 Uiso 1 calc R .
C3 C -0.0447(10) 0.2593(8) 0.0801(8) 0.047(2) Uani 1 d . .
C4 C -0.2232(13) 0.0438(9) 0.1079(9) 0.061(3) Uani 1 d . .
H4A H -0.1481(13) 0.0670(9) 0.1772(9) 0.073 Uiso 1 calc R .
H4B H -0.3124(13) 0.0758(9) 0.1145(9) 0.073 Uiso 1 calc R .
C5 C -0.2944(12) -0.1063(9) 0.0548(8) 0.054(2) Uani 1 d . .
H5A H -0.3434(12) -0.1550(9) 0.0995(8) 0.065 Uiso 1 calc R .
H5B H -0.3814(12) -0.1304(9) -0.0098(8) 0.065 Uiso 1 calc R .
C6 C 0.2802(16) 0.3619(11) -0.0667(11) 0.077(3) Uani 1 d . .
H6A H 0.3617(16) 0.3277(11) -0.0848(11) 0.115 Uiso 1 calc R .
H6B H 0.3359(16) 0.4451(11) -0.0089(11) 0.115 Uiso 1 calc R .
H6C H 0.2236(16) 0.3800(11) -0.1257(11) 0.115 Uiso 1 calc R .
C7 C 0.0926(12) 0.3066(10) 0.1811(9) 0.070(3) Uani 1 d . .
H7A H 0.1730(12) 0.2670(10) 0.1706(9) 0.106 Uiso 1 calc R .
H7B H 0.0448(12) 0.2782(10) 0.2335(9) 0.106 Uiso 1 calc R .
H7C H 0.1478(12) 0.4047(10) 0.2037(9) 0.106 Uiso 1 calc R .
C8 C -0.1718(15) 0.3213(10) 0.0959(9) 0.067(3) Uani 1 d . .
H8A H -0.2592(15) 0.2908(10) 0.0313(9) 0.101 Uiso 1 calc R .
H8B H -0.1169(15) 0.4194(10) 0.1183(9) 0.101 Uiso 1 calc R .
H8C H -0.2198(15) 0.2931(10) 0.1482(9) 0.101 Uiso 1 calc R .
C9 C 0.4089(11) 0.5458(9) 0.7570(8) 0.050(2) Uani 1 d . .
C10 C 0.1232(13) 0.4059(11) 0.6555(10) 0.070(3) Uani 1 d . .
C11 C 0.2935(11) 0.4407(9) 0.6641(8) 0.052(2) Uani 1 d . .
C12 C 0.3523(11) 0.3775(9) 0.5871(8) 0.053(2) Uani 1 d . .
C13 C 0.5272(10) 0.4188(9) 0.5981(7) 0.048(2) Uani 1 d . .
H13 H 0.6035(10) 0.4876(9) 0.6582(7) 0.058 Uiso 1 calc R .
C14 C 0.2383(11) 0.2714(10) 0.4940(8) 0.058(3) Uani 1 d . .
H14 H 0.1230(11) 0.2409(10) 0.4846(8) 0.069 Uiso 1 calc R .
C15 C 0.5869(11) 0.3611(8) 0.5235(7) 0.047(2) Uani 1 d . .
H15 H 0.7023(11) 0.3903(8) 0.5336(7) 0.057 Uiso 1 calc R .
C16 C 0.2972(11) 0.2152(9) 0.4198(8) 0.055(2) Uani 1 d . .
H16 H 0.2208(11) 0.1471(9) 0.3595(8) 0.066 Uiso 1 calc R .
C17 C 0.4738(11) 0.2569(9) 0.4307(8) 0.050(2) Uani 1 d . .
C18 C 0.5332(13) 0.1952(10) 0.3539(8) 0.057(2) Uani 1 d . .
C19 C 0.7092(13) 0.2376(11) 0.3618(7) 0.057(2) Uani 1 d . .
C20 C 0.4238(15) 0.0923(11) 0.2594(8) 0.062(3) Uani 1 d . .
C21 C 0.2363(15) 0.0993(11) 0.6663(9) 0.065(3) Uani 1 d . .
C22 C 0.5322(12) 0.2372(9) 0.7543(8) 0.058(2) Uani 1 d . .
C23 C 0.4085(11) 0.1359(9) 0.6655(8) 0.052(2) Uani 1 d . .
C24 C 0.4542(12) 0.0672(9) 0.5833(7) 0.049(2) Uani 1 d . .
C25 C 0.3296(11) -0.0369(8) 0.4944(8) 0.049(2) Uani 1 d . .
H25 H 0.2164(11) -0.0622(8) 0.4910(8) 0.058 Uiso 1 calc R .
C26 C 0.6259(11) 0.1000(9) 0.5860(7) 0.052(2) Uani 1 d . .
H26 H 0.7098(11) 0.1665(9) 0.6443(7) 0.062 Uiso 1 calc R .

loop_
_atom_type_symbol
_atom_type_description
_atom_type_scat_dispersion_real
_atom_type_scat_dispersion_imag
_atom_type_scat_source
Ni Ni 0.3393 1.1124 'International Tables Vol C Tables 4.2.6.8 and 6.1.1.4'
N N 0.0061 0.0033 'International Tables Vol C Tables 4.2.6.8 and 6.1.1.4'
C C 0.0033 0.0016 'International Tables Vol C Tables 4.2.6.8 and 6.1.1.4'
H H 0.0000 0.0000 'International Tables Vol C Tables 4.2.6.8 and 6.1.1.4'

loop_
_geom_angle_atom_site_label_1
_geom_angle_atom_site_label_2
_geom_angle_atom_site_label_3
_geom_angle
_geom_angle_site_symmetry_1
_geom_angle_site_symmetry_3
_geom_angle_publ_flag
N1 Ni N1 180.0 2 . ?
N1 Ni N2 94.0(3) 2 2 ?
N1 Ni N2 86.0(3) . 2 ?
N1 Ni N2 86.0(3) 2 . ?
N1 Ni N2 94.0(3) . . ?
N2 Ni N2 180.0 2 . ?
C1 N1 C5 118.7(8) . 2 ?
C1 N1 Ni 130.4(7) . . ?
C5 N1 Ni 110.9(6) 2 . ?
C3 N2 C4 114.0(7) . . ?
C3 N2 Ni 119.9(5) . . ?
C4 N2 Ni 106.8(5) . . ?
N1 C1 C6 126.8(9) . . ?
N1 C1 C2 119.2(9) . . ?
C6 C1 C2 114.0(8) . . ?
C1 C2 C3 118.9(8) . . ?
N2 C3 C7 111.3(8) . . ?
N2 C3 C8 110.6(7) . . ?
C7 C3 C8 109.8(8) . . ?
N2 C3 C2 105.5(7) . . ?
C7 C3 C2 112.2(8) . . ?
C8 C3 C2 107.2(8) . . ?
C5 C4 N2 105.5(8) . . ?
N1 C5 C4 107.4(7) 2 . ?
N3 C9 C11 178.2(10) . . ?
N4 C10 C11 175.8(12) . . ?
C10 C11 C12 123.2(9) . . ?
C10 C11 C9 116.2(9) . . ?
C12 C11 C9 120.6(8) . . ?
C11 C12 C13 121.2(8) . . ?
C11 C12 C14 121.3(8) . . ?
C13 C12 C14 117.6(8) . . ?
C15 C13 C12 122.2(8) . . ?
C16 C14 C12 120.3(8) . . ?
C13 C15 C17 120.3(8) . . ?
C14 C16 C17 122.3(8) . . ?
C18 C17 C15 121.0(8) . . ?
C18 C17 C16 121.6(8) . . ?
C15 C17 C16 117.4(8) . . ?
C17 C18 C20 122.5(9) . . ?
C17 C18 C19 122.6(8) . . ?
C20 C18 C19 114.8(9) . . ?
N5 C19 C18 176.2(12) . . ?
N6 C20 C18 176.4(13) . . ?
N7 C21 C23 175.4(12) . . ?
N8 C22 C23 176.3(11) . . ?
C22 C23 C24 120.7(9) . . ?
C22 C23 C21 117.0(9) . . ?
C24 C23 C21 122.2(8) . . ?
C23 C24 C25 120.8(9) . . ?
C23 C24 C26 121.6(8) . . ?
C25 C24 C26 117.6(8) . . ?
C26 C25 C24 120.5(8) 2_656 . ?
C25 C26 C24 121.8(8) 2_656 . ?

loop_
_geom_bond_atom_site_label_1
_geom_bond_atom_site_label_2
_geom_bond_distance
_geom_bond_site_symmetry_2
_geom_bond_publ_flag
Ni N1 1.919(8) 2 ?
Ni N1 1.919(8) . ?
Ni N2 1.939(6) 2 ?
Ni N2 1.939(6) . ?
N1 C1 1.292(11) . ?
N1 C5 1.455(11) 2 ?
N2 C3 1.490(10) . ?
N2 C4 1.509(12) . ?
N3 C9 1.140(11) . ?
N4 C10 1.134(13) . ?
N5 C19 1.126(13) . ?
N6 C20 1.138(13) . ?
N7 C21 1.139(14) . ?
N8 C22 1.154(11) . ?
C1 C6 1.459(14) . ?
C1 C2 1.504(13) . ?
C2 C3 1.547(14) . ?
C3 C7 1.505(13) . ?
C3 C8 1.512(12) . ?
C4 C5 1.485(12) . ?
C5 N1 1.455(11) 2 ?
C9 C11 1.427(12) . ?
C10 C11 1.394(13) . ?
C11 C12 1.408(13) . ?
C12 C13 1.420(12) . ?
C12 C14 1.428(12) . ?
C13 C15 1.363(12) . ?
C14 C16 1.348(14) . ?
C15 C17 1.417(11) . ?
C16 C17 1.434(13) . ?
C17 C18 1.402(13) . ?
C18 C20 1.418(13) . ?
C18 C19 1.438(14) . ?
C21 C23 1.438(15) . ?
C22 C23 1.403(12) . ?
C23 C24 1.411(13) . ?
C24 C25 1.417(12) . ?
C24 C26 1.425(13) . ?
C25 C26 1.360(13) 2_656 ?
C26 C25 1.360(13) 2_656 ?
